data_4501626
loop_
_publ_author_name
'Ji, Bao-Ming'
'Deng, Dong-Sheng'
'Ma, Ning'
'Miao, Shao-Bin'
'Yang, Xiao-Gang'
'Ji, Li-Guo'
'Du, Miao'

_publ_section_title
;
 Multicomponent Hydrogen-Bonding Salts Constructed from
 Tris(2-benzimidazylmethyl)amine and Various Carboxylic Acids: Role of
 Benzimidazolium-Carboxylate Supramolecular Heterosynthons on Network
 Assembly
;
_journal_issue 7
_journal_name_full 'Crystal Growth &amp; Design'
_journal_page_first 3060
_journal_paper_doi 10.1021/cg100177n
_journal_volume 10
_journal_year 2010
_chemical_formula_sum 'C64 H64 N16 O11'
_chemical_formula_weight 1233.31
_chemical_name_systematic
;

 ?

;
_space_group_IT_number 2
_symmetry_cell_setting triclinic
_symmetry_space_group_name_Hall '-P 1'
_symmetry_space_group_name_H-M 'P -1'
_atom_sites_solution_hydrogens geom
_atom_sites_solution_primary direct
_atom_sites_solution_secondary difmap
_audit_creation_method SHELXL-97
_cell_angle_alpha 85.664(19)
_cell_angle_beta 83.485(17)
_cell_angle_gamma 84.97(2)
_cell_formula_units_Z 2
_cell_length_a 10.623(10)
_cell_length_b 15.981(15)
_cell_length_c 18.560(18)
_cell_measurement_reflns_used 6012
_cell_measurement_temperature 295(2)
_cell_measurement_theta_max 24.90
_cell_measurement_theta_min 2.32
_cell_volume 3112(5)
_computing_cell_refinement 'Bruker SMART'
_computing_data_collection 'Bruker SMART'
_computing_data_reduction 'Bruker SAINT'
_computing_molecular_graphics 'Bruker SHELXTL'
_computing_publication_material 'Bruker SHELXTL'
_computing_structure_refinement 'SHELXL-97 (Sheldrick, 1997)'
_computing_structure_solution 'SHELXS-97 (Sheldrick, 1990)'
_diffrn_ambient_temperature 295(2)
_diffrn_measured_fraction_theta_full 0.992
_diffrn_measured_fraction_theta_max 0.992
_diffrn_measurement_device_type 'CCD area detector'
_diffrn_measurement_method 'phi and omega scans'
_diffrn_radiation_monochromator graphite
_diffrn_radiation_source 'fine-focus sealed tube'
_diffrn_radiation_type MoK\a
_diffrn_radiation_wavelength 0.71073
_diffrn_reflns_av_R_equivalents 0.0220
_diffrn_reflns_av_sigmaI/netI 0.0373
_diffrn_reflns_limit_h_max 12
_diffrn_reflns_limit_h_min -12
_diffrn_reflns_limit_k_max 19
_diffrn_reflns_limit_k_min -19
_diffrn_reflns_limit_l_max 22
_diffrn_reflns_limit_l_min -22
_diffrn_reflns_number 23300
_diffrn_reflns_theta_full 25.50
_diffrn_reflns_theta_max 25.50
_diffrn_reflns_theta_min 2.33
_diffrn_standards_decay_% 0
_diffrn_standards_interval_count 0
_diffrn_standards_interval_time 0
_diffrn_standards_number 0
_exptl_absorpt_coefficient_mu 0.093
_exptl_absorpt_correction_T_max 0.9853
_exptl_absorpt_correction_T_min 0.9558
_exptl_absorpt_correction_type multi-scan
_exptl_absorpt_process_details sadabs
_exptl_crystal_colour yellow
_exptl_crystal_density_diffrn 1.316
_exptl_crystal_density_method 'not measured'
_exptl_crystal_description block
_exptl_crystal_F_000 1296
_exptl_crystal_size_max 0.49
_exptl_crystal_size_mid 0.46
_exptl_crystal_size_min 0.16
_platon_squeeze_details
;
;
_refine_diff_density_max 0.745
_refine_diff_density_min -0.459
_refine_diff_density_rms 0.051
_refine_ls_extinction_method none
_refine_ls_goodness_of_fit_ref 1.071
_refine_ls_hydrogen_treatment constr
_refine_ls_matrix_type full
_refine_ls_number_parameters 822
_refine_ls_number_reflns 11498
_refine_ls_number_restraints 44
_refine_ls_restrained_S_all 1.127
_refine_ls_R_factor_all 0.0879
_refine_ls_R_factor_gt 0.0639
_refine_ls_shift/su_max 0.000
_refine_ls_shift/su_mean 0.000
_refine_ls_structure_factor_coef Fsqd
_refine_ls_weighting_details 'calc w=1/[\s^2^(Fo^2^)+(0.1295P)^2^+0.1776P] where P=(Fo^2^+2Fc^2^)/3'
_refine_ls_weighting_scheme calc
_refine_ls_wR_factor_gt 0.1929
_refine_ls_wR_factor_ref 0.2101
_reflns_number_gt 7957
_reflns_number_total 11498
_reflns_threshold_expression >2sigma(I)
_cod_data_source_file cg100177n_si_008.cif
_cod_data_source_block a
_cod_depositor_comments
;
The following automatic conversions were performed:

'_symmetry_cell_setting' value 'Triclinic' changed to 'triclinic'
according to /home/saulius/struct/CIF-dictionaries/cif_core.dic
dictionary named 'cif_core.dic' version 2.4.2 from 2011-04-26.

Automatic conversion script
Id: cif_fix_values 1715 2011-07-08 13:25:40Z adriana 
;
_cod_original_sg_symbol_H-M P-1
_cod_database_code 4501626

loop_
_symmetry_equiv_pos_as_xyz
'x, y, z'
'-x, -y, -z'

loop_
_atom_site_label
_atom_site_type_symbol
_atom_site_fract_x
_atom_site_fract_y
_atom_site_fract_z
_atom_site_U_iso_or_equiv
_atom_site_adp_type
_atom_site_occupancy
_atom_site_symmetry_multiplicity
_atom_site_calc_flag
_atom_site_refinement_flags
O1 O 0.6149(2) 0.78547(16) 0.10225(13) 0.0711(7) Uani 1 1 d .
H1 H 0.5726 0.8132 0.0732 0.107 Uiso 1 1 calc R
O2 O 0.7742(2) 0.85226(15) 0.04382(12) 0.0656(6) Uani 1 1 d .
O3 O 0.69628(19) 0.94130(13) 0.18041(12) 0.0639(6) Uani 1 1 d .
O4 O 0.8169(2) 0.94867(13) 0.26798(15) 0.0756(7) Uani 1 1 d .
O5 O 0.97423(18) 0.68269(12) 0.38931(9) 0.0506(5) Uani 1 1 d .
H5 H 1.0181 0.6580 0.4191 0.076 Uiso 1 1 calc R
O6 O 1.0739(2) 0.58679(13) 0.31788(11) 0.0598(6) Uani 1 1 d .
O7 O 1.0283(3) 0.52998(15) 0.15758(15) 0.0843(8) Uani 1 1 d .
O8 O 0.8819(3) 0.50374(13) 0.24855(12) 0.0793(8) Uani 1 1 d .
N1 N 0.47547(19) 0.09858(12) 0.17026(11) 0.0381(5) Uani 1 1 d .
N2 N 0.5525(2) 0.13877(14) -0.01933(12) 0.0439(5) Uani 1 1 d .
N3 N 0.65468(19) 0.03732(13) 0.04528(11) 0.0402(5) Uani 1 1 d .
H3D H 0.6694 0.0006 0.0802 0.048 Uiso 1 1 calc R
N4 N 0.4540(2) -0.05737(13) 0.24573(12) 0.0456(5) Uani 1 1 d .
H4D H 0.5290 -0.0495 0.2251 0.055 Uiso 1 1 calc R
N5 N 0.2538(2) -0.03190(15) 0.28513(12) 0.0472(6) Uani 1 1 d .
H5D H 0.1800 -0.0058 0.2940 0.057 Uiso 1 1 calc R
N6 N 0.6629(2) 0.11289(14) 0.27615(12) 0.0442(5) Uani 1 1 d .
H6D H 0.6882 0.0657 0.2577 0.053 Uiso 1 1 calc R
N7 N 0.5674(2) 0.24042(14) 0.28743(13) 0.0473(6) Uani 1 1 d .
N8 N 0.07030(19) 0.33385(12) 0.33399(11) 0.0391(5) Uani 1 1 d .
N9 N -0.1098(2) 0.46030(14) 0.39573(12) 0.0464(5) Uani 1 1 d .
H9D H -0.0937 0.4714 0.3497 0.056 Uiso 1 1 calc R
N10 N -0.0894(2) 0.40158(13) 0.50593(11) 0.0405(5) Uani 1 1 d .
N11 N -0.0909(3) 0.33754(15) 0.21653(15) 0.0710(8) Uani 1 1 d .
H11 H -0.1021 0.3879 0.2307 0.085 Uiso 1 1 calc R
N12 N -0.0457(2) 0.20000(14) 0.21939(14) 0.0528(6) Uani 1 1 d .
N13 N 0.2268(2) 0.45005(14) 0.24288(13) 0.0502(6) Uani 1 1 d .
H13D H 0.1479 0.4648 0.2389 0.060 Uiso 1 1 calc R
N14 N 0.3970(2) 0.37493(14) 0.26940(12) 0.0464(5) Uani 1 1 d .
H14D H 0.4467 0.3338 0.2850 0.056 Uiso 1 1 calc R
C1 C 0.4377(2) 0.09015(17) 0.09730(14) 0.0446(6) Uani 1 1 d .
H1A H 0.3768 0.1366 0.0856 0.053 Uiso 1 1 calc R
H1B H 0.3964 0.0383 0.0974 0.053 Uiso 1 1 calc R
C2 C 0.3653(3) 0.09098(17) 0.22407(15) 0.0450(6) Uani 1 1 d .
H2A H 0.2888 0.1123 0.2025 0.054 Uiso 1 1 calc R
H2B H 0.3732 0.1244 0.2646 0.054 Uiso 1 1 calc R
C3 C 0.5396(3) 0.17525(16) 0.17493(14) 0.0433(6) Uani 1 1 d .
H3A H 0.4800 0.2241 0.1683 0.052 Uiso 1 1 calc R
H3B H 0.6088 0.1786 0.1362 0.052 Uiso 1 1 calc R
C4 C 0.5476(2) 0.08939(16) 0.04104(13) 0.0385(6) Uani 1 1 d .
C5 C 0.6720(2) 0.11802(16) -0.05691(13) 0.0400(6) Uani 1 1 d .
C6 C 0.7293(3) 0.15105(19) -0.12258(15) 0.0536(7) Uani 1 1 d .
H6 H 0.6876 0.1936 -0.1501 0.064 Uiso 1 1 calc R
C7 C 0.8487(3) 0.1189(2) -0.14521(16) 0.0593(8) Uani 1 1 d .
H7 H 0.8897 0.1405 -0.1887 0.071 Uiso 1 1 calc R
C8 C 0.9110(3) 0.0543(2) -0.10499(17) 0.0580(8) Uani 1 1 d .
H8 H 0.9924 0.0337 -0.1225 0.070 Uiso 1 1 calc R
C9 C 0.8557(3) 0.02025(18) -0.04019(16) 0.0508(7) Uani 1 1 d .
H9 H 0.8972 -0.0233 -0.0137 0.061 Uiso 1 1 calc R
C10 C 0.7357(2) 0.05386(15) -0.01651(13) 0.0381(6) Uani 1 1 d .
C11 C 0.3553(2) 0.00063(17) 0.25078(14) 0.0424(6) Uani 1 1 d .
C12 C 0.4141(3) -0.13284(17) 0.27973(14) 0.0451(6) Uani 1 1 d .
C13 C 0.4769(3) -0.21195(19) 0.28861(17) 0.0559(7) Uani 1 1 d .
H13 H 0.5620 -0.2226 0.2713 0.067 Uiso 1 1 calc R
C14 C 0.4064(3) -0.2747(2) 0.32466(18) 0.0623(8) Uani 1 1 d .
H14 H 0.4454 -0.3285 0.3327 0.075 Uiso 1 1 calc R
C15 C 0.2786(3) -0.2583(2) 0.34894(17) 0.0583(8) Uani 1 1 d .
H15 H 0.2336 -0.3020 0.3719 0.070 Uiso 1 1 calc R
C16 C 0.2164(3) -0.1799(2) 0.34013(16) 0.0551(7) Uani 1 1 d .
H16 H 0.1311 -0.1696 0.3570 0.066 Uiso 1 1 calc R
C17 C 0.2870(3) -0.11618(17) 0.30465(14) 0.0447(6) Uani 1 1 d .
C18 C 0.5901(2) 0.17644(16) 0.24572(14) 0.0413(6) Uani 1 1 d .
C19 C 0.6298(3) 0.21744(18) 0.34850(15) 0.0476(7) Uani 1 1 d .
C20 C 0.6370(3) 0.2619(2) 0.40903(19) 0.0691(9) Uani 1 1 d .
H20 H 0.5984 0.3161 0.4130 0.083 Uiso 1 1 calc R
C21 C 0.7036(4) 0.2222(3) 0.46272(19) 0.0808(11) Uani 1 1 d .
H21 H 0.7101 0.2499 0.5043 0.097 Uiso 1 1 calc R
C22 C 0.7618(4) 0.1410(3) 0.4561(2) 0.0805(11) Uani 1 1 d .
H22 H 0.8056 0.1159 0.4938 0.097 Uiso 1 1 calc R
C23 C 0.7568(3) 0.0971(2) 0.39623(17) 0.0643(9) Uani 1 1 d .
H23 H 0.7967 0.0433 0.3921 0.077 Uiso 1 1 calc R
C24 C 0.6891(3) 0.13716(18) 0.34174(15) 0.0461(6) Uani 1 1 d .
C25 C 0.0762(3) 0.35572(18) 0.40824(14) 0.0453(6) Uani 1 1 d .
H25A H 0.1483 0.3886 0.4095 0.054 Uiso 1 1 calc R
H25B H 0.0889 0.3046 0.4391 0.054 Uiso 1 1 calc R
C26 C -0.0211(3) 0.27068(17) 0.33101(15) 0.0482(7) Uani 1 1 d .
H26A H -0.0975 0.2845 0.3631 0.058 Uiso 1 1 calc R
H26B H 0.0154 0.2158 0.3475 0.058 Uiso 1 1 calc R
C27 C 0.1947(3) 0.30490(16) 0.29937(15) 0.0461(6) Uani 1 1 d .
H27A H 0.1840 0.2719 0.2590 0.055 Uiso 1 1 calc R
H27B H 0.2397 0.2688 0.3340 0.055 Uiso 1 1 calc R
C28 C -0.0416(2) 0.40466(15) 0.43719(13) 0.0382(6) Uani 1 1 d .
C29 C -0.1960(2) 0.45953(16) 0.50934(14) 0.0398(6) Uani 1 1 d .
C30 C -0.2813(3) 0.48349(18) 0.56686(15) 0.0498(7) Uani 1 1 d .
H30 H -0.2741 0.4598 0.6137 0.060 Uiso 1 1 calc R
C31 C -0.3778(3) 0.5437(2) 0.55282(17) 0.0588(8) Uani 1 1 d .
H31 H -0.4373 0.5601 0.5909 0.071 Uiso 1 1 calc R
C32 C -0.3887(3) 0.5806(2) 0.48347(19) 0.0654(9) Uani 1 1 d .
H32 H -0.4544 0.6217 0.4763 0.078 Uiso 1 1 calc R
C33 C -0.3043(3) 0.5577(2) 0.42516(17) 0.0597(8) Uani 1 1 d .
H33 H -0.3110 0.5822 0.3786 0.072 Uiso 1 1 calc R
C34 C -0.2090(3) 0.49613(17) 0.43967(14) 0.0451(6) Uani 1 1 d .
C35 C -0.0537(3) 0.26809(17) 0.25616(16) 0.0482(7) Uani 1 1 d .
C36 C -0.1081(4) 0.31327(19) 0.1489(2) 0.0752(11) Uani 1 1 d .
C37 C -0.1375(7) 0.3591(3) 0.0859(3) 0.136(2) Uani 1 1 d .
H37 H -0.1558 0.4171 0.0844 0.163 Uiso 1 1 calc R
C38 C -0.1383(7) 0.3144(3) 0.0258(3) 0.138(2) Uani 1 1 d .
H38 H -0.1558 0.3431 -0.0179 0.165 Uiso 1 1 calc R
C39 C -0.1140(5) 0.2283(3) 0.0281(2) 0.1067(17) Uani 1 1 d .
H39 H -0.1182 0.2005 -0.0137 0.128 Uiso 1 1 calc R
C40 C -0.0841(4) 0.1828(2) 0.0893(2) 0.0807(11) Uani 1 1 d .
H40 H -0.0670 0.1247 0.0900 0.097 Uiso 1 1 calc R
C41 C -0.0800(3) 0.22644(18) 0.15108(18) 0.0590(8) Uani 1 1 d .
C42 C 0.2719(2) 0.37657(16) 0.27222(14) 0.0417(6) Uani 1 1 d .
C43 C 0.4344(3) 0.45115(18) 0.23681(16) 0.0501(7) Uani 1 1 d .
C44 C 0.5533(3) 0.4823(2) 0.2220(2) 0.0746(10) Uani 1 1 d .
H44 H 0.6267 0.4509 0.2341 0.090 Uiso 1 1 calc R
C45 C 0.5571(4) 0.5620(3) 0.1887(2) 0.0916(13) Uani 1 1 d .
H45 H 0.6351 0.5849 0.1782 0.110 Uiso 1 1 calc R
C46 C 0.4487(5) 0.6091(2) 0.1702(2) 0.0874(12) Uani 1 1 d .
H46 H 0.4561 0.6622 0.1467 0.105 Uiso 1 1 calc R
C47 C 0.3322(4) 0.5801(2) 0.1854(2) 0.0703(9) Uani 1 1 d .
H47 H 0.2591 0.6122 0.1737 0.084 Uiso 1 1 calc R
C48 C 0.3273(3) 0.49926(17) 0.21972(16) 0.0513(7) Uani 1 1 d .
C49 C 0.8016(2) 0.77322(15) 0.15656(14) 0.0376(6) Uani 1 1 d .
C50 C 0.8239(2) 0.81820(15) 0.21467(14) 0.0360(6) Uani 1 1 d .
C51 C 0.8874(2) 0.77576(15) 0.26924(14) 0.0373(6) Uani 1 1 d .
H51 H 0.9029 0.8051 0.3083 0.045 Uiso 1 1 calc R
C52 C 0.9292(2) 0.69046(15) 0.26800(13) 0.0363(5) Uani 1 1 d .
C53 C 0.9089(2) 0.64614(15) 0.20899(14) 0.0379(6) Uani 1 1 d .
C54 C 0.8464(2) 0.68873(15) 0.15403(14) 0.0412(6) Uani 1 1 d .
H54 H 0.8339 0.6600 0.1140 0.049 Uiso 1 1 calc R
C55 C 0.7290(2) 0.81007(16) 0.09503(15) 0.0427(6) Uani 1 1 d .
C56 C 0.7770(3) 0.91000(16) 0.22116(16) 0.0455(6) Uani 1 1 d .
C57 C 0.9997(2) 0.64797(16) 0.32731(14) 0.0397(6) Uani 1 1 d .
C58 C 0.9448(3) 0.55251(17) 0.20420(16) 0.0498(7) Uani 1 1 d .
N15 N 0.2973(6) 0.3875(2) 0.05023(18) 0.1304(19) Uani 1 1 d D
O9 O 0.2748(3) 0.27601(18) 0.13147(15) 0.0928(8) Uani 1 1 d D
O11 O 1.0178(2) 0.04322(14) 0.28281(14) 0.0711(6) Uani 1 1 d .
H1W H 1.0064 0.0888 0.2585 0.107 Uiso 1 1 d R
H2W H 0.9670 0.0095 0.2738 0.107 Uiso 1 1 d R
O10 O 0.6729(7) 0.8815(4) 0.6043(3) 0.229(3) Uani 1 1 d DU
C59 C 0.2329(5) 0.3345(3) 0.0954(2) 0.1086(16) Uani 1 1 d D
H59 H 0.1449 0.3439 0.0994 0.130 Uiso 1 1 calc R
C60 C 0.2309(11) 0.4561(4) 0.0126(3) 0.272(7) Uani 1 1 d D
H60A H 0.1417 0.4481 0.0180 0.408 Uiso 1 1 calc R
H60B H 0.2624 0.4583 -0.0380 0.408 Uiso 1 1 calc R
H60C H 0.2441 0.5079 0.0327 0.408 Uiso 1 1 calc R
C61 C 0.4356(7) 0.3736(5) 0.0431(3) 0.172(3) Uani 1 1 d D
H61A H 0.4663 0.3836 0.0881 0.258 Uiso 1 1 calc R
H61B H 0.4711 0.4114 0.0050 0.258 Uiso 1 1 calc R
H61C H 0.4602 0.3165 0.0314 0.258 Uiso 1 1 calc R
N16 N 0.6831(11) 0.8677(4) 0.4905(4) 0.306(4) Uani 1 1 d DU
C64 C 0.8250(11) 0.8704(7) 0.4836(6) 0.365(8) Uani 1 1 d DU
H64A H 0.8489 0.8947 0.5253 0.548 Uiso 1 1 calc R
H64B H 0.8520 0.9040 0.4405 0.548 Uiso 1 1 calc R
H64C H 0.8648 0.8143 0.4806 0.548 Uiso 1 1 calc R
C65 C 0.6214(14) 0.8591(9) 0.4300(6) 0.398(7) Uani 1 1 d DU
H65A H 0.5817 0.8069 0.4356 0.596 Uiso 1 1 calc R
H65B H 0.6819 0.8593 0.3874 0.596 Uiso 1 1 calc R
H65C H 0.5579 0.9051 0.4250 0.596 Uiso 1 1 calc R
C63 C 0.6267(10) 0.8746(5) 0.5537(4) 0.283(4) Uani 1 1 d DU
H63 H 0.5387 0.8738 0.5589 0.340 Uiso 1 1 calc R

loop_
_atom_site_aniso_label
_atom_site_aniso_U_11
_atom_site_aniso_U_22
_atom_site_aniso_U_33
_atom_site_aniso_U_23
_atom_site_aniso_U_13
_atom_site_aniso_U_12
O1 0.0515(13) 0.0848(16) 0.0769(16) 0.0411(12) -0.0315(11) -0.0134(11)
O2 0.0592(13) 0.0785(15) 0.0547(13) 0.0267(11) -0.0098(10) -0.0027(11)
O3 0.0578(12) 0.0549(12) 0.0682(14) 0.0185(10) 0.0013(11) 0.0257(10)
O4 0.0894(17) 0.0382(12) 0.1009(19) -0.0200(12) -0.0134(14) 0.0026(11)
O5 0.0590(12) 0.0545(12) 0.0364(10) -0.0034(9) -0.0125(9) 0.0162(9)
O6 0.0751(14) 0.0543(12) 0.0496(12) -0.0106(9) -0.0283(10) 0.0315(11)
O7 0.0863(17) 0.0582(15) 0.105(2) -0.0269(14) -0.0023(16) 0.0220(13)
O8 0.155(2) 0.0338(11) 0.0508(13) 0.0048(10) -0.0229(14) -0.0065(13)
N1 0.0389(11) 0.0353(11) 0.0393(12) -0.0041(9) -0.0035(9) 0.0009(9)
N2 0.0470(13) 0.0462(13) 0.0392(12) 0.0008(10) -0.0165(10) 0.0047(10)
N3 0.0442(12) 0.0381(11) 0.0375(12) 0.0038(9) -0.0112(9) 0.0043(9)
N4 0.0402(12) 0.0429(13) 0.0510(13) 0.0029(10) -0.0006(10) 0.0008(10)
N5 0.0385(12) 0.0506(14) 0.0512(14) -0.0022(11) -0.0029(10) 0.0012(10)
N6 0.0486(13) 0.0376(12) 0.0464(13) -0.0102(10) -0.0083(10) 0.0074(10)
N7 0.0449(13) 0.0451(13) 0.0532(14) -0.0140(11) -0.0110(11) 0.0064(10)
N8 0.0419(12) 0.0334(11) 0.0417(12) -0.0036(9) -0.0033(9) -0.0015(9)
N9 0.0544(14) 0.0470(13) 0.0345(12) 0.0031(10) -0.0018(10) 0.0063(11)
N10 0.0471(12) 0.0390(12) 0.0354(12) -0.0026(9) -0.0094(9) 0.0030(9)
N11 0.117(2) 0.0304(13) 0.0709(18) -0.0125(12) -0.0421(17) 0.0100(14)
N12 0.0601(15) 0.0357(12) 0.0655(16) -0.0095(11) -0.0163(12) -0.0031(11)
N13 0.0421(12) 0.0387(12) 0.0656(16) 0.0022(11) 0.0006(11) 0.0067(10)
N14 0.0435(13) 0.0414(13) 0.0534(14) -0.0081(10) -0.0053(10) 0.0050(10)
C1 0.0423(14) 0.0448(15) 0.0475(15) -0.0047(12) -0.0120(12) 0.0026(12)
C2 0.0431(14) 0.0424(15) 0.0483(16) -0.0044(12) -0.0034(12) 0.0029(12)
C3 0.0521(15) 0.0366(14) 0.0418(15) -0.0022(11) -0.0092(12) -0.0020(12)
C4 0.0413(14) 0.0380(13) 0.0377(14) -0.0051(11) -0.0135(11) 0.0024(11)
C5 0.0462(15) 0.0424(14) 0.0333(13) -0.0032(11) -0.0142(11) 0.0001(11)
C6 0.069(2) 0.0578(18) 0.0350(15) 0.0058(13) -0.0150(14) -0.0052(15)
C7 0.066(2) 0.073(2) 0.0395(16) -0.0004(15) -0.0031(14) -0.0125(17)
C8 0.0524(17) 0.065(2) 0.0547(18) -0.0045(15) 0.0043(14) -0.0044(15)
C9 0.0487(16) 0.0498(16) 0.0526(17) -0.0004(13) -0.0086(13) 0.0043(13)
C10 0.0435(14) 0.0372(13) 0.0348(13) -0.0032(10) -0.0100(11) -0.0018(11)
C11 0.0373(14) 0.0456(15) 0.0443(15) -0.0054(12) -0.0053(12) -0.0001(12)
C12 0.0461(15) 0.0480(16) 0.0409(15) 0.0011(12) -0.0048(12) -0.0055(12)
C13 0.0546(17) 0.0513(17) 0.0586(18) 0.0022(14) -0.0025(14) 0.0031(14)
C14 0.077(2) 0.0459(17) 0.065(2) 0.0045(15) -0.0147(17) -0.0037(16)
C15 0.070(2) 0.0527(18) 0.0543(18) 0.0059(14) -0.0099(15) -0.0179(16)
C16 0.0511(17) 0.063(2) 0.0517(17) 0.0003(14) -0.0023(14) -0.0152(15)
C17 0.0474(15) 0.0481(16) 0.0387(14) -0.0014(12) -0.0061(12) -0.0046(12)
C18 0.0389(14) 0.0392(14) 0.0458(15) -0.0064(11) -0.0046(11) -0.0005(11)
C19 0.0409(14) 0.0543(17) 0.0482(16) -0.0160(13) -0.0060(12) 0.0063(12)
C20 0.067(2) 0.078(2) 0.064(2) -0.0315(18) -0.0113(17) 0.0136(18)
C21 0.077(2) 0.117(3) 0.053(2) -0.030(2) -0.0154(18) 0.000(2)
C22 0.079(2) 0.110(3) 0.053(2) -0.002(2) -0.0236(18) 0.009(2)
C23 0.063(2) 0.075(2) 0.0535(19) 0.0027(16) -0.0165(15) 0.0112(17)
C24 0.0418(14) 0.0531(16) 0.0427(15) -0.0049(12) -0.0062(12) 0.0042(12)
C25 0.0456(15) 0.0503(16) 0.0402(15) -0.0051(12) -0.0090(12) 0.0033(12)
C26 0.0547(16) 0.0398(15) 0.0497(16) 0.0003(12) -0.0037(13) -0.0063(12)
C27 0.0492(15) 0.0354(14) 0.0510(16) -0.0044(12) -0.0020(13) 0.0080(12)
C28 0.0444(14) 0.0364(13) 0.0339(14) 0.0004(10) -0.0092(11) -0.0002(11)
C29 0.0422(14) 0.0388(14) 0.0389(14) -0.0030(11) -0.0067(11) -0.0025(11)
C30 0.0539(17) 0.0547(17) 0.0404(15) -0.0069(13) -0.0033(13) -0.0020(13)
C31 0.0520(17) 0.067(2) 0.0553(19) -0.0147(15) -0.0025(14) 0.0086(15)
C32 0.0564(19) 0.067(2) 0.070(2) -0.0112(17) -0.0139(16) 0.0223(16)
C33 0.0629(19) 0.0601(19) 0.0534(18) 0.0008(15) -0.0153(15) 0.0175(15)
C34 0.0495(15) 0.0457(15) 0.0398(15) -0.0021(12) -0.0089(12) 0.0035(12)
C35 0.0551(17) 0.0362(14) 0.0553(17) -0.0061(12) -0.0140(13) -0.0025(12)
C36 0.118(3) 0.0416(17) 0.074(2) -0.0138(16) -0.049(2) 0.0093(18)
C37 0.265(7) 0.052(2) 0.108(4) -0.014(2) -0.117(4) 0.024(3)
C38 0.248(7) 0.078(3) 0.105(4) -0.025(3) -0.113(4) 0.025(4)
C39 0.172(5) 0.076(3) 0.086(3) -0.027(2) -0.072(3) 0.001(3)
C40 0.111(3) 0.052(2) 0.086(3) -0.0234(19) -0.034(2) -0.004(2)
C41 0.071(2) 0.0391(16) 0.073(2) -0.0115(14) -0.0276(17) -0.0037(14)
C42 0.0430(15) 0.0352(14) 0.0448(15) -0.0086(11) 0.0006(11) 0.0066(11)
C43 0.0493(16) 0.0458(16) 0.0546(17) -0.0137(13) 0.0048(13) -0.0048(13)
C44 0.0505(19) 0.078(2) 0.094(3) -0.019(2) 0.0092(18) -0.0091(17)
C45 0.084(3) 0.078(3) 0.109(3) -0.018(2) 0.036(2) -0.037(2)
C46 0.106(3) 0.055(2) 0.095(3) -0.001(2) 0.029(2) -0.022(2)
C47 0.086(2) 0.0422(17) 0.077(2) 0.0034(16) 0.0092(19) -0.0044(17)
C48 0.0596(18) 0.0384(15) 0.0529(17) -0.0053(13) 0.0074(14) -0.0037(13)
C49 0.0332(13) 0.0348(13) 0.0435(14) 0.0060(11) -0.0074(11) 0.0012(10)
C50 0.0294(12) 0.0306(12) 0.0460(14) 0.0033(10) -0.0040(10) 0.0028(10)
C51 0.0370(13) 0.0329(13) 0.0417(14) -0.0040(10) -0.0061(11) 0.0026(10)
C52 0.0355(13) 0.0335(13) 0.0390(14) 0.0000(10) -0.0079(10) 0.0051(10)
C53 0.0436(14) 0.0294(12) 0.0408(14) -0.0008(10) -0.0120(11) 0.0041(10)
C54 0.0493(15) 0.0339(13) 0.0417(14) -0.0002(11) -0.0170(12) 0.0024(11)
C55 0.0418(15) 0.0372(14) 0.0474(16) 0.0079(12) -0.0098(12) 0.0036(11)
C56 0.0434(15) 0.0316(14) 0.0570(17) 0.0028(12) 0.0044(13) 0.0049(11)
C57 0.0432(14) 0.0373(14) 0.0388(14) -0.0028(11) -0.0105(11) 0.0035(11)
C58 0.0706(19) 0.0340(14) 0.0474(16) -0.0043(13) -0.0283(15) 0.0107(14)
N15 0.233(6) 0.077(2) 0.063(2) 0.0060(19) 0.011(3) 0.047(3)
O9 0.103(2) 0.0900(19) 0.0762(18) 0.0115(15) -0.0050(15) 0.0228(16)
O11 0.0518(12) 0.0561(13) 0.1041(19) -0.0065(12) -0.0106(12) 0.0061(10)
O10 0.303(7) 0.289(7) 0.102(4) -0.008(4) -0.049(4) -0.037(6)
C59 0.112(4) 0.126(4) 0.073(3) 0.004(3) 0.001(3) 0.049(3)
C60 0.56(2) 0.133(6) 0.083(4) 0.025(4) -0.015(7) 0.153(9)
C61 0.198(8) 0.179(7) 0.127(5) 0.023(5) 0.034(5) -0.038(6)
N16 0.450(11) 0.365(9) 0.109(5) 0.055(6) 0.027(7) -0.199(9)
C64 0.573(19) 0.204(9) 0.267(12) 0.068(9) -0.043(14) 0.189(12)
C65 0.557(17) 0.530(16) 0.154(8) -0.018(11) -0.003(11) -0.366(14)
C63 0.360(10) 0.381(10) 0.121(6) 0.002(8) 0.033(7) -0.197(9)

loop_
_atom_type_symbol
_atom_type_description
_atom_type_scat_dispersion_real
_atom_type_scat_dispersion_imag
_atom_type_scat_source
C C 0.0033 0.0016 'International Tables Vol C Tables 4.2.6.8 and 6.1.1.4'
H H 0.0000 0.0000 'International Tables Vol C Tables 4.2.6.8 and 6.1.1.4'
N N 0.0061 0.0033 'International Tables Vol C Tables 4.2.6.8 and 6.1.1.4'
O O 0.0106 0.0060 'International Tables Vol C Tables 4.2.6.8 and 6.1.1.4'

loop_
_geom_angle_atom_site_label_1
_geom_angle_atom_site_label_2
_geom_angle_atom_site_label_3
_geom_angle
C55 O1 H1 109.5
C57 O5 H5 109.5
C2 N1 C3 113.0(2)
C2 N1 C1 109.4(2)
C3 N1 C1 112.9(2)
C4 N2 C5 105.5(2)
C4 N3 C10 107.7(2)
C4 N3 H3D 126.2
C10 N3 H3D 126.2
C11 N4 C12 108.2(2)
C11 N4 H4D 125.9
C12 N4 H4D 125.9
C11 N5 C17 107.9(2)
C11 N5 H5D 126.0
C17 N5 H5D 126.0
C18 N6 C24 107.6(2)
C18 N6 H6D 126.2
C24 N6 H6D 126.2
C18 N7 C19 106.0(2)
C27 N8 C25 111.9(2)
C27 N8 C26 110.4(2)
C25 N8 C26 111.5(2)
C28 N9 C34 108.1(2)
C28 N9 H9D 126.0
C34 N9 H9D 126.0
C28 N10 C29 105.6(2)
C35 N11 C36 107.3(2)
C35 N11 H11 126.4
C36 N11 H11 126.4
C35 N12 C41 106.2(2)
C42 N13 C48 109.2(2)
C42 N13 H13D 125.4
C48 N13 H13D 125.4
C42 N14 C43 108.1(2)
C42 N14 H14D 125.9
C43 N14 H14D 125.9
N1 C1 C4 112.0(2)
N1 C1 H1A 109.2
C4 C1 H1A 109.2
N1 C1 H1B 109.2
C4 C1 H1B 109.2
H1A C1 H1B 107.9
N1 C2 C11 110.1(2)
N1 C2 H2A 109.6
C11 C2 H2A 109.6
N1 C2 H2B 109.6
C11 C2 H2B 109.6
H2A C2 H2B 108.1
N1 C3 C18 111.4(2)
N1 C3 H3A 109.3
C18 C3 H3A 109.3
N1 C3 H3B 109.3
C18 C3 H3B 109.3
H3A C3 H3B 108.0
N2 C4 N3 112.3(2)
N2 C4 C1 123.9(2)
N3 C4 C1 123.7(2)
C6 C5 C10 120.6(3)
C6 C5 N2 130.6(2)
C10 C5 N2 108.8(2)
C7 C6 C5 117.5(3)
C7 C6 H6 121.3
C5 C6 H6 121.3
C6 C7 C8 121.6(3)
C6 C7 H7 119.2
C8 C7 H7 119.2
C9 C8 C7 121.9(3)
C9 C8 H8 119.1
C7 C8 H8 119.1
C8 C9 C10 116.6(3)
C8 C9 H9 121.7
C10 C9 H9 121.7
C9 C10 N3 132.4(2)
C9 C10 C5 121.9(2)
N3 C10 C5 105.7(2)
N5 C11 N4 110.7(2)
N5 C11 C2 126.2(2)
N4 C11 C2 123.0(2)
C13 C12 C17 122.4(3)
C13 C12 N4 131.8(3)
C17 C12 N4 105.8(2)
C12 C13 C14 116.7(3)
C12 C13 H13 121.7
C14 C13 H13 121.7
C13 C14 C15 121.0(3)
C13 C14 H14 119.5
C15 C14 H14 119.5
C16 C15 C14 122.3(3)
C16 C15 H15 118.9
C14 C15 H15 118.9
C15 C16 C17 117.1(3)
C15 C16 H16 121.5
C17 C16 H16 121.5
C12 C17 N5 107.4(2)
C12 C17 C16 120.6(3)
N5 C17 C16 132.0(3)
N7 C18 N6 111.8(2)
N7 C18 C3 123.3(2)
N6 C18 C3 124.9(2)
C24 C19 C20 121.7(3)
C24 C19 N7 108.7(2)
C20 C19 N7 129.6(3)
C21 C20 C19 116.9(3)
C21 C20 H20 121.5
C19 C20 H20 121.5
C20 C21 C22 121.2(3)
C20 C21 H21 119.4
C22 C21 H21 119.4
C23 C22 C21 122.3(3)
C23 C22 H22 118.8
C21 C22 H22 118.8
C22 C23 C24 116.6(3)
C22 C23 H23 121.7
C24 C23 H23 121.7
N6 C24 C19 106.0(2)
N6 C24 C23 132.8(3)
C19 C24 C23 121.2(3)
N8 C25 C28 111.9(2)
N8 C25 H25A 109.2
C28 C25 H25A 109.2
N8 C25 H25B 109.2
C28 C25 H25B 109.2
H25A C25 H25B 107.9
N8 C26 C35 110.3(2)
N8 C26 H26A 109.6
C35 C26 H26A 109.6
N8 C26 H26B 109.6
C35 C26 H26B 109.6
H26A C26 H26B 108.1
N8 C27 C42 111.7(2)
N8 C27 H27A 109.3
C42 C27 H27A 109.3
N8 C27 H27B 109.3
C42 C27 H27B 109.3
H27A C27 H27B 107.9
N10 C28 N9 112.0(2)
N10 C28 C25 124.7(2)
N9 C28 C25 123.2(2)
C30 C29 C34 119.9(3)
C30 C29 N10 131.4(2)
C34 C29 N10 108.7(2)
C29 C30 C31 117.8(3)
C29 C30 H30 121.1
C31 C30 H30 121.1
C30 C31 C32 121.8(3)
C30 C31 H31 119.1
C32 C31 H31 119.1
C33 C32 C31 121.4(3)
C33 C32 H32 119.3
C31 C32 H32 119.3
C32 C33 C34 116.3(3)
C32 C33 H33 121.9
C34 C33 H33 121.9
N9 C34 C33 131.6(3)
N9 C34 C29 105.6(2)
C33 C34 C29 122.8(3)
N12 C35 N11 112.2(3)
N12 C35 C26 125.4(3)
N11 C35 C26 122.4(2)
N11 C36 C37 131.9(3)
N11 C36 C41 106.1(3)
C37 C36 C41 121.8(3)
C38 C37 C36 116.4(4)
C38 C37 H37 121.8
C36 C37 H37 121.8
C37 C38 C39 122.0(4)
C37 C38 H38 119.0
C39 C38 H38 119.0
C40 C39 C38 122.1(4)
C40 C39 H39 119.0
C38 C39 H39 119.0
C39 C40 C41 117.5(3)
C39 C40 H40 121.3
C41 C40 H40 121.3
N12 C41 C36 108.2(3)
N12 C41 C40 131.6(3)
C36 C41 C40 120.2(3)
N14 C42 N13 109.4(2)
N14 C42 C27 125.1(2)
N13 C42 C27 125.4(2)
C48 C43 N14 107.8(2)
C48 C43 C44 120.6(3)
N14 C43 C44 131.6(3)
C45 C44 C43 116.7(4)
C45 C44 H44 121.7
C43 C44 H44 121.7
C44 C45 C46 122.1(4)
C44 C45 H45 118.9
C46 C45 H45 118.9
C47 C46 C45 121.8(4)
C47 C46 H46 119.1
C45 C46 H46 119.1
C46 C47 C48 116.4(4)
C46 C47 H47 121.8
C48 C47 H47 121.8
C43 C48 N13 105.4(2)
C43 C48 C47 122.3(3)
N13 C48 C47 132.3(3)
C50 C49 C54 119.7(2)
C50 C49 C55 123.8(2)
C54 C49 C55 116.5(2)
C51 C50 C49 117.9(2)
C51 C50 C56 119.5(2)
C49 C50 C56 122.5(2)
C50 C51 C52 122.6(2)
C50 C51 H51 118.7
C52 C51 H51 118.7
C53 C52 C51 119.3(2)
C53 C52 C57 120.1(2)
C51 C52 C57 120.6(2)
C54 C53 C52 118.2(2)
C54 C53 C58 118.3(2)
C52 C53 C58 123.3(2)
C53 C54 C49 122.3(2)
C53 C54 H54 118.9
C49 C54 H54 118.9
O2 C55 O1 124.8(2)
O2 C55 C49 124.0(2)
O1 C55 C49 111.0(2)
O4 C56 O3 123.8(3)
O4 C56 C50 118.3(2)
O3 C56 C50 117.9(3)
O6 C57 O5 123.8(2)
O6 C57 C52 122.2(2)
O5 C57 C52 114.0(2)
O7 C58 O8 125.2(3)
O7 C58 C53 118.4(3)
O8 C58 C53 116.4(3)
C59 N15 C60 119.9(6)
C59 N15 C61 117.0(4)
C60 N15 C61 123.0(6)
H1W O11 H2W 110.3
O9 C59 N15 127.5(5)
O9 C59 H59 116.2
N15 C59 H59 116.2
N15 C60 H60A 109.5
N15 C60 H60B 109.5
H60A C60 H60B 109.5
N15 C60 H60C 109.5
H60A C60 H60C 109.5
H60B C60 H60C 109.5
N15 C61 H61A 109.5
N15 C61 H61B 109.5
H61A C61 H61B 109.5
N15 C61 H61C 109.5
H61A C61 H61C 109.5
H61B C61 H61C 109.5
C63 N16 C65 123.8(10)
C63 N16 C64 115.7(10)
C65 N16 C64 120.5(9)
N16 C64 H64A 109.5
N16 C64 H64B 109.5
H64A C64 H64B 109.5
N16 C64 H64C 109.5
H64A C64 H64C 109.5
H64B C64 H64C 109.5
N16 C65 H65A 109.5
N16 C65 H65B 109.5
H65A C65 H65B 109.5
N16 C65 H65C 109.5
H65A C65 H65C 109.5
H65B C65 H65C 109.5
O10 C63 N16 126.2(11)
O10 C63 H63 116.9
N16 C63 H63 116.9

loop_
_geom_bond_atom_site_label_1
_geom_bond_atom_site_label_2
_geom_bond_distance
O1 C55 1.297(3)
O1 H1 0.8200
O2 C55 1.202(3)
O3 C56 1.254(3)
O4 C56 1.236(4)
O5 C57 1.306(3)
O5 H5 0.8200
O6 C57 1.211(3)
O7 C58 1.218(4)
O8 C58 1.265(4)
N1 C2 1.457(3)
N1 C3 1.466(3)
N1 C1 1.474(3)
N2 C4 1.320(3)
N2 C5 1.403(4)
N3 C4 1.356(3)
N3 C10 1.377(3)
N3 H3D 0.8600
N4 C11 1.337(3)
N4 C12 1.395(4)
N4 H4D 0.8600
N5 C11 1.316(4)
N5 C17 1.394(4)
N5 H5D 0.8600
N6 C18 1.350(3)
N6 C24 1.370(4)
N6 H6D 0.8600
N7 C18 1.318(3)
N7 C19 1.387(4)
N8 C27 1.456(3)
N8 C25 1.457(3)
N8 C26 1.469(4)
N9 C28 1.348(3)
N9 C34 1.369(4)
N9 H9D 0.8600
N10 C28 1.318(3)
N10 C29 1.397(3)
N11 C35 1.340(4)
N11 C36 1.377(4)
N11 H11 0.8600
N12 C35 1.319(4)
N12 C41 1.384(4)
N13 C42 1.330(3)
N13 C48 1.392(4)
N13 H13D 0.8600
N14 C42 1.322(4)
N14 C43 1.388(4)
N14 H14D 0.8600
C1 C4 1.475(4)
C1 H1A 0.9700
C1 H1B 0.9700
C2 C11 1.499(4)
C2 H2A 0.9700
C2 H2B 0.9700
C3 C18 1.476(4)
C3 H3A 0.9700
C3 H3B 0.9700
C5 C6 1.387(4)
C5 C10 1.396(3)
C6 C7 1.359(4)
C6 H6 0.9300
C7 C8 1.391(4)
C7 H7 0.9300
C8 C9 1.373(4)
C8 H8 0.9300
C9 C10 1.377(4)
C9 H9 0.9300
C12 C13 1.384(4)
C12 C17 1.386(4)
C13 C14 1.389(4)
C13 H13 0.9300
C14 C15 1.391(5)
C14 H14 0.9300
C15 C16 1.371(5)
C15 H15 0.9300
C16 C17 1.398(4)
C16 H16 0.9300
C19 C24 1.387(4)
C19 C20 1.386(4)
C20 C21 1.372(5)
C20 H20 0.9300
C21 C22 1.396(6)
C21 H21 0.9300
C22 C23 1.366(5)
C22 H22 0.9300
C23 C24 1.392(4)
C23 H23 0.9300
C25 C28 1.485(4)
C25 H25A 0.9700
C25 H25B 0.9700
C26 C35 1.474(4)
C26 H26A 0.9700
C26 H26B 0.9700
C27 C42 1.491(4)
C27 H27A 0.9700
C27 H27B 0.9700
C29 C30 1.375(4)
C29 C34 1.395(4)
C30 C31 1.376(4)
C30 H30 0.9300
C31 C32 1.387(5)
C31 H31 0.9300
C32 C33 1.375(5)
C32 H32 0.9300
C33 C34 1.383(4)
C33 H33 0.9300
C36 C37 1.384(5)
C36 C41 1.392(4)
C37 C38 1.371(6)
C37 H37 0.9300
C38 C39 1.375(6)
C38 H38 0.9300
C39 C40 1.355(5)
C39 H39 0.9300
C40 C41 1.393(5)
C40 H40 0.9300
C43 C48 1.370(4)
C43 C44 1.390(5)
C44 C45 1.374(6)
C44 H44 0.9300
C45 C46 1.382(6)
C45 H45 0.9300
C46 C47 1.352(6)
C46 H46 0.9300
C47 C48 1.399(4)
C47 H47 0.9300
C49 C50 1.393(4)
C49 C54 1.394(4)
C49 C55 1.504(4)
C50 C51 1.383(3)
C50 C56 1.516(4)
C51 C52 1.397(4)
C51 H51 0.9300
C52 C53 1.394(4)
C52 C57 1.489(3)
C53 C54 1.384(3)
C53 C58 1.518(4)
C54 H54 0.9300
N15 C59 1.324(6)
N15 C60 1.430(6)
N15 C61 1.459(7)
O9 C59 1.191(5)
O11 H1W 0.8346
O11 H2W 0.8323
O10 C63 1.125(8)
C59 H59 0.9300
C60 H60A 0.9600
C60 H60B 0.9600
C60 H60C 0.9600
C61 H61A 0.9600
C61 H61B 0.9600
C61 H61C 0.9600
N16 C63 1.264(8)
N16 C65 1.385(8)
N16 C64 1.503(9)
C64 H64A 0.9600
C64 H64B 0.9600
C64 H64C 0.9600
C65 H65A 0.9600
C65 H65B 0.9600
C65 H65C 0.9600
C63 H63 0.9300

loop_
_geom_hbond_atom_site_label_D
_geom_hbond_atom_site_label_H
_geom_hbond_atom_site_label_A
_geom_hbond_distance_DH
_geom_hbond_distance_HA
_geom_hbond_distance_DA
_geom_hbond_angle_DHA
_geom_hbond_site_symmetry_A
O11 H2W O4 0.83 1.96 2.770(4) 165.4 1_545
O11 H1W N12 0.83 1.93 2.749(4) 167.8 1_655
N14 H14D N7 0.86 1.88 2.712(4) 161.8 .
N13 H13D O7 0.86 2.22 2.926(4) 138.9 1_455
N11 H11 O8 0.86 1.89 2.749(4) 172.1 1_455
N9 H9D O8 0.86 1.95 2.776(4) 161.0 1_455
N6 H6D O3 0.86 2.53 3.350(4) 160.2 1_545
N6 H6D O4 0.86 2.23 2.973(4) 144.9 1_545
N5 H5D O11 0.86 1.86 2.687(4) 161.8 1_455
N4 H4D O3 0.86 1.87 2.717(4) 167.2 1_545
N3 H3D O2 0.86 2.63 3.116(4) 116.8 1_545
N3 H3D O3 0.86 2.06 2.897(4) 164.2 1_545
O5 H5 N10 0.82 1.82 2.636(3) 170.0 2_666
O1 H1 N2 0.82 1.83 2.638(3) 166.4 2_665

loop_
_geom_torsion_atom_site_label_1
_geom_torsion_atom_site_label_2
_geom_torsion_atom_site_label_3
_geom_torsion_atom_site_label_4
_geom_torsion
C2 N1 C1 C4 -174.7(2)
C3 N1 C1 C4 58.5(3)
C3 N1 C2 C11 -143.5(2)
C1 N1 C2 C11 89.8(3)
C2 N1 C3 C18 62.3(3)
C1 N1 C3 C18 -172.9(2)
C5 N2 C4 N3 -0.6(3)
C5 N2 C4 C1 179.9(2)
C10 N3 C4 N2 0.2(3)
C10 N3 C4 C1 179.7(2)
N1 C1 C4 N2 -128.4(3)
N1 C1 C4 N3 52.2(3)
C4 N2 C5 C6 -178.5(3)
C4 N2 C5 C10 0.8(3)
C10 C5 C6 C7 -0.4(4)
N2 C5 C6 C7 178.9(3)
C5 C6 C7 C8 1.0(4)
C6 C7 C8 C9 -0.5(5)
C7 C8 C9 C10 -0.7(4)
C8 C9 C10 N3 -178.1(3)
C8 C9 C10 C5 1.4(4)
C4 N3 C10 C9 179.8(3)
C4 N3 C10 C5 0.3(3)
C6 C5 C10 C9 -0.9(4)
N2 C5 C10 C9 179.7(2)
C6 C5 C10 N3 178.7(2)
N2 C5 C10 N3 -0.7(3)
C17 N5 C11 N4 0.6(3)
C17 N5 C11 C2 -176.0(2)
C12 N4 C11 N5 -0.5(3)
C12 N4 C11 C2 176.2(2)
N1 C2 C11 N5 -162.4(2)
N1 C2 C11 N4 21.4(4)
C11 N4 C12 C13 178.5(3)
C11 N4 C12 C17 0.3(3)
C17 C12 C13 C14 -0.6(4)
N4 C12 C13 C14 -178.6(3)
C12 C13 C14 C15 1.3(5)
C13 C14 C15 C16 -1.4(5)
C14 C15 C16 C17 0.6(5)
C13 C12 C17 N5 -178.4(3)
N4 C12 C17 N5 0.1(3)
C13 C12 C17 C16 -0.1(4)
N4 C12 C17 C16 178.3(2)
C11 N5 C17 C12 -0.4(3)
C11 N5 C17 C16 -178.4(3)
C15 C16 C17 C12 0.1(4)
C15 C16 C17 N5 177.9(3)
C19 N7 C18 N6 0.4(3)
C19 N7 C18 C3 179.6(2)
C24 N6 C18 N7 0.0(3)
C24 N6 C18 C3 -179.2(3)
N1 C3 C18 N7 -128.7(3)
N1 C3 C18 N6 50.4(4)
C18 N7 C19 C24 -0.6(3)
C18 N7 C19 C20 179.8(3)
C24 C19 C20 C21 -1.2(5)
N7 C19 C20 C21 178.3(3)
C19 C20 C21 C22 0.4(6)
C20 C21 C22 C23 0.5(6)
C21 C22 C23 C24 -0.7(6)
C18 N6 C24 C19 -0.4(3)
C18 N6 C24 C23 178.6(3)
C20 C19 C24 N6 -179.8(3)
N7 C19 C24 N6 0.6(3)
C20 C19 C24 C23 1.1(5)
N7 C19 C24 C23 -178.5(3)
C22 C23 C24 N6 -179.0(3)
C22 C23 C24 C19 -0.1(5)
C27 N8 C25 C28 165.8(2)
C26 N8 C25 C28 -70.1(3)
C27 N8 C26 C35 -71.8(3)
C25 N8 C26 C35 163.2(2)
C25 N8 C27 C42 -80.2(3)
C26 N8 C27 C42 155.0(2)
C29 N10 C28 N9 -0.2(3)
C29 N10 C28 C25 177.5(2)
C34 N9 C28 N10 -0.2(3)
C34 N9 C28 C25 -177.9(2)
N8 C25 C28 N10 148.2(2)
N8 C25 C28 N9 -34.3(4)
C28 N10 C29 C30 -179.1(3)
C28 N10 C29 C34 0.4(3)
C34 C29 C30 C31 0.1(4)
N10 C29 C30 C31 179.6(3)
C29 C30 C31 C32 -1.1(5)
C30 C31 C32 C33 1.0(5)
C31 C32 C33 C34 0.1(5)
C28 N9 C34 C33 178.2(3)
C28 N9 C34 C29 0.4(3)
C32 C33 C34 N9 -178.6(3)
C32 C33 C34 C29 -1.1(5)
C30 C29 C34 N9 179.1(2)
N10 C29 C34 N9 -0.5(3)
C30 C29 C34 C33 1.0(4)
N10 C29 C34 C33 -178.6(3)
C41 N12 C35 N11 0.0(4)
C41 N12 C35 C26 -177.6(3)
C36 N11 C35 N12 -0.3(4)
C36 N11 C35 C26 177.4(3)
N8 C26 C35 N12 126.5(3)
N8 C26 C35 N11 -50.8(4)
C35 N11 C36 C37 -175.1(5)
C35 N11 C36 C41 0.4(4)
N11 C36 C37 C38 175.3(5)
C41 C36 C37 C38 0.4(9)
C36 C37 C38 C39 1.4(10)
C37 C38 C39 C40 -2.0(10)
C38 C39 C40 C41 0.7(8)
C35 N12 C41 C36 0.3(4)
C35 N12 C41 C40 177.1(4)
N11 C36 C41 N12 -0.4(4)
C37 C36 C41 N12 175.6(5)
N11 C36 C41 C40 -177.7(3)
C37 C36 C41 C40 -1.6(7)
C39 C40 C41 N12 -175.5(4)
C39 C40 C41 C36 1.0(6)
C43 N14 C42 N13 0.1(3)
C43 N14 C42 C27 176.2(2)
C48 N13 C42 N14 -0.1(3)
C48 N13 C42 C27 -176.2(3)
N8 C27 C42 N14 147.5(3)
N8 C27 C42 N13 -37.0(4)
C42 N14 C43 C48 -0.1(3)
C42 N14 C43 C44 178.6(3)
C48 C43 C44 C45 -1.2(5)
N14 C43 C44 C45 -179.8(3)
C43 C44 C45 C46 -0.3(6)
C44 C45 C46 C47 1.4(7)
C45 C46 C47 C48 -1.0(6)
N14 C43 C48 N13 0.1(3)
C44 C43 C48 N13 -178.9(3)
N14 C43 C48 C47 -179.5(3)
C44 C43 C48 C47 1.6(5)
C42 N13 C48 C43 0.0(3)
C42 N13 C48 C47 179.5(3)
C46 C47 C48 C43 -0.5(5)
C46 C47 C48 N13 -179.8(3)
C54 C49 C50 C51 -1.8(4)
C55 C49 C50 C51 177.3(2)
C54 C49 C50 C56 -179.6(2)
C55 C49 C50 C56 -0.4(4)
C49 C50 C51 C52 0.0(4)
C56 C50 C51 C52 177.7(2)
C50 C51 C52 C53 1.3(4)
C50 C51 C52 C57 178.7(2)
C51 C52 C53 C54 -0.7(4)
C57 C52 C53 C54 -178.1(2)
C51 C52 C53 C58 -176.9(3)
C57 C52 C53 C58 5.8(4)
C52 C53 C54 C49 -1.2(4)
C58 C53 C54 C49 175.1(3)
C50 C49 C54 C53 2.5(4)
C55 C49 C54 C53 -176.7(2)
C50 C49 C55 O2 81.2(4)
C54 C49 C55 O2 -99.6(3)
C50 C49 C55 O1 -103.2(3)
C54 C49 C55 O1 76.0(3)
C51 C50 C56 O4 13.2(4)
C49 C50 C56 O4 -169.2(3)
C51 C50 C56 O3 -164.2(2)
C49 C50 C56 O3 13.5(4)
C53 C52 C57 O6 23.7(4)
C51 C52 C57 O6 -153.6(3)
C53 C52 C57 O5 -156.5(2)
C51 C52 C57 O5 26.2(3)
C54 C53 C58 O7 69.9(4)
C52 C53 C58 O7 -113.9(3)
C54 C53 C58 O8 -108.3(3)
C52 C53 C58 O8 67.8(4)
C60 N15 C59 O9 -178.2(3)
C61 N15 C59 O9 0.1(3)
C65 N16 C63 O10 179.8(5)
C64 N16 C63 O10 -0.9(4)

loop_
_platon_squeeze_void_nr
_platon_squeeze_void_average_x
_platon_squeeze_void_average_y
_platon_squeeze_void_average_z
_platon_squeeze_void_volume
_platon_squeeze_void_count_electrons
_platon_squeeze_void_content
1 0.044 -0.015 0.427 11 2 ' '
2 0.955 0.015 0.573 11 2 ' '
